data_1000130
loop_
_publ_author_name
'Le Bail, A.'
'Ferey, G.'
'Mercier, A.-M.'
'de Kozak, A.'
'Samouel, M.'

_publ_section_title
;
 Structure determination of \b- and \g-BaAlF~5~ by X-ray and
 neutron powder diffraction: a model for the
 \a\\rightarrow  \b \\leftarrow \\rightarrow  \g
 transitions
;
_journal_coden_ASTM JSSCBI
_journal_name_full 'Journal of Solid State Chemistry'
_journal_page_first 282
_journal_page_last 291
_journal_paper_doi 10.1016/0022-4596(90)90269-4
_journal_volume 89
_journal_year 1990
_chemical_formula_structural 'Ba (Al F5)'
_chemical_formula_sum 'Al Ba F5'
_chemical_name_systematic 'Barium catena-pentafluoroaluminate - \b'
_space_group_IT_number 14
_symmetry_cell_setting monoclinic
_symmetry_Int_Tables_number 14
_symmetry_space_group_name_Hall '-P 2yn'
_symmetry_space_group_name_H-M 'P 1 21/n 1'
_cell_angle_alpha 90
_cell_angle_beta 92.426(1)
_cell_angle_gamma 90
_cell_formula_units_Z 8
_cell_length_a 5.1517(1)
_cell_length_b 19.56659(40)
_cell_length_c 7.5567(2)
_cell_volume 761.0
_refine_ls_R_factor_all 0.023
_cod_database_code 1000130

loop_
_symmetry_equiv_pos_as_xyz
x,y,z
1/2+x,1/2-y,1/2+z
-x,-y,-z
1/2-x,1/2+y,1/2-z

loop_
_atom_site_label
_atom_site_type_symbol
_atom_site_symmetry_multiplicity
_atom_site_Wyckoff_symbol
_atom_site_fract_x
_atom_site_fract_y
_atom_site_fract_z
_atom_site_occupancy
_atom_site_attached_hydrogens
_atom_site_calc_flag
Ba1 Ba2+ 4 e 0.2820(7) 0.0389(2) 0.7400(5) 1. 0 d
Ba2 Ba2+ 4 e 0.2560(7) 0.2700(2) 0.4743(5) 1. 0 d
Al1 Al3+ 4 e 0.2460(11) 0.8680(3) 0.5280(7) 1. 0 d
Al2 Al3+ 4 e 0.7676(12) 0.8925(3) 0.8495(8) 1. 0 d
F1 F1- 4 e 0.9456(7) 0.4002(2) 0.8494(5) 1. 0 d
F2 F1- 4 e 0.7470(7) 0.4830(2) 0.6195(5) 1. 0 d
F3 F1- 4 e 0.2134(8) 0.1983(2) 0.1826(5) 1. 0 d
F4 F1- 4 e 0.5056(6) 0.1142(2) 0.0141(4) 1. 0 d
F5 F1- 4 e 0.4438(7) 0.4037(2) 0.7870(5) 1. 0 d
F6 F1- 4 e 0.2670(6) 0.4543(2) 0.0587(5) 1. 0 d
F7 F1- 4 e 0.0584(7) 0.3489(2) 0.1469(4) 1. 0 d
F8 F1- 4 e 0.5226(6) 0.3841(2) 0.4567(5) 1. 0 d
F9 F1- 4 e 0.5420(7) 0.3446(2) 0.0892(5) 1. 0 d
F10 F1- 4 e 0.2749(8) 0.7882(2) 0.6440(6) 1. 0 d

loop_
_atom_type_symbol
_atom_type_oxidation_number
Ba2+ 2.000
Al3+ 3.000
F1- -1.000
